data_7023002
loop_
_publ_author_name
'Friedrich, Dirk'
'Kluge, Oliver'
'Kischel, Marcus'
'Krautscheid, Harald'

_publ_section_title
;
 Tetranuclear organometallic complexes based on 1,2-ethanedithiolate
 ligands as potential precursors for CuMS2 (M = Ga, In).
;
_journal_issue 26
_journal_name_full 'Dalton transactions (Cambridge, England : 2003)'
_journal_page_first 9613
_journal_page_last 9620
_journal_paper_doi 10.1039/c3dt50461a
_journal_volume 42
_journal_year 2013
_chemical_compound_source 'synthesis as described'
_chemical_formula_moiety 'C26 H62 Cu2 In2 P2 S4'
_chemical_formula_sum 'C26 H62 Cu2 In2 P2 S4'
_chemical_formula_weight 921.66
_chemical_name_common
;
bis(mu!3$-1,2-dithiolatoethane-S,S,S',S')-tetramethanido -
bis(triisopropylphosphine)-dicopper(+1)-diindium(+3)
;
_chemical_name_systematic
;
bis(\m~3~-1,2-dithiolatoethane-S,S,S',S')-tetramethanido
-bis(triisopropylphosphine)-dicopper(+1)-diindium(+3)
;
_space_group_IT_number 14
_symmetry_cell_setting monoclinic
_symmetry_Int_Tables_number 14
_symmetry_space_group_name_Hall '-P 2ybc'
_symmetry_space_group_name_H-M 'P 1 21/c 1'
_atom_sites_solution_hydrogens geom
_atom_sites_solution_primary direct
_atom_sites_solution_secondary difmap
_audit_creation_date 2012-10-12T11:22:29-00:00
_audit_creation_method 'WinGX routine CIF_UPDATE'
_cell_angle_alpha 90
_cell_angle_beta 113.804(4)
_cell_angle_gamma 90
_cell_formula_units_Z 4
_cell_length_a 11.8930(7)
_cell_length_b 23.8556(10)
_cell_length_c 15.1497(9)
_cell_measurement_reflns_used 29570
_cell_measurement_temperature 180(2)
_cell_measurement_theta_max 28.36
_cell_measurement_theta_min 1.69
_cell_measurement_wavelength 0.71073
_cell_volume 3932.6(4)
_computing_cell_refinement 'STOE X-AREA'
_computing_data_reduction 'STOE X-AREA, STOE X-RED'
_computing_molecular_graphics 'DIAMOND 3.2'
_computing_publication_material
;
'WinGX publication routines'
Farrugia, L. J. (1999) WinGX, J. Appl. Cryst. 32, 837-838
;
_computing_structure_refinement
;
'SHELXL-97'
Sheldrick, G.M. (2008) Acta Cryst. A64, 112
;
_computing_structure_solution
;
'SIR-92'
Altomare, A., Cascarano, G.,
Giacovazzo, C. & Guagliardi, A. (1993) J. Appl. Cryst. 26, 343-350.
;
_diffrn_ambient_temperature 180(2)
_diffrn_detector 'image plate (34 cm diameter / schwenk)'
_diffrn_detector_area_resol_mean 6.67
_diffrn_detector_type STOE
_diffrn_measured_fraction_theta_full 0.999
_diffrn_measured_fraction_theta_max 0.999
_diffrn_measurement_device '2-circle goniometer'
_diffrn_measurement_device_type 'STOE IPDS-2T'
_diffrn_measurement_method '\w scans'
_diffrn_radiation_monochromator graphite
_diffrn_radiation_source 'fine-focus sealed tube'
_diffrn_radiation_type MoK\a
_diffrn_radiation_wavelength 0.71073
_diffrn_reflns_av_R_equivalents 0.0588
_diffrn_reflns_av_unetI/netI 0.046
_diffrn_reflns_limit_h_max 15
_diffrn_reflns_limit_h_min -12
_diffrn_reflns_limit_k_max 30
_diffrn_reflns_limit_k_min -29
_diffrn_reflns_limit_l_max 19
_diffrn_reflns_limit_l_min -19
_diffrn_reflns_number 25509
_diffrn_reflns_theta_full 27.5
_diffrn_reflns_theta_max 27.5
_diffrn_reflns_theta_min 1.7
_diffrn_standards_number 0
_exptl_absorpt_coefficient_mu 2.53
_exptl_absorpt_correction_T_max 0.4733
_exptl_absorpt_correction_T_min 0.2820
_exptl_absorpt_correction_type numerical
_exptl_absorpt_process_details
;
Busing, W. R. & Levy, H. A. (1957) Acta Cryst. 10, 180-182.
and
Coppens, P., Leiserowitz, L. & Rabinovich, D. (1965)
Acta Cryst. 1965, 1035-1038.
;
_exptl_crystal_colour colorless
_exptl_crystal_density_diffrn 1.557
_exptl_crystal_density_method 'not measured'
_exptl_crystal_description cuboid
_exptl_crystal_F_000 1872
_exptl_crystal_size_max 0.79
_exptl_crystal_size_mid 0.49
_exptl_crystal_size_min 0.38
_refine_diff_density_max 0.82
_refine_diff_density_min -1.273
_refine_diff_density_rms 0.122
_refine_ls_extinction_method none
_refine_ls_goodness_of_fit_ref 1.033
_refine_ls_hydrogen_treatment constr
_refine_ls_matrix_type full
_refine_ls_number_parameters 371
_refine_ls_number_reflns 9039
_refine_ls_number_restraints 3
_refine_ls_restrained_S_all 1.033
_refine_ls_R_factor_all 0.0402
_refine_ls_R_factor_gt 0.0317
_refine_ls_shift/su_max 0.01
_refine_ls_shift/su_mean 0.001
_refine_ls_structure_factor_coef Fsqd
_refine_ls_weighting_details 'calc w=1/[\s^2^(Fo^2^)+(0.0431P)^2^+0.0000P] where P=(Fo^2^+2Fc^2^)/3'
_refine_ls_weighting_scheme calc
_refine_ls_wR_factor_gt 0.0774
_refine_ls_wR_factor_ref 0.0799
_reflns_number_gt 7606
_reflns_number_total 9039
_reflns_threshold_expression >2sigma(I)
_cod_data_source_file c3dt50461a.txt
_cod_data_source_block '[iPr3PCuSC2H4SInMe2]2'
_cod_original_cell_volume 3932.5(4)
_cod_database_code 7023002

loop_
_symmetry_equiv_pos_as_xyz
'x, y, z'
'-x, y+1/2, -z+1/2'
'-x, -y, -z'
'x, -y-1/2, z-1/2'

loop_
_atom_site_label
_atom_site_type_symbol
_atom_site_fract_x
_atom_site_fract_y
_atom_site_fract_z
_atom_site_U_iso_or_equiv
_atom_site_adp_type
_atom_site_occupancy
_atom_site_symmetry_multiplicity
_atom_site_calc_flag
_atom_site_refinement_flags
_atom_site_disorder_assembly
_atom_site_disorder_group
C1 C 0.5036(3) 0.58832(14) 0.0357(2) 0.0410(7) Uani 1 1 d . A .
H1A H 0.5193 0.5475 0.0424 0.049 Uiso 1 1 calc R . .
H1B H 0.4381 0.5952 -0.0291 0.049 Uiso 1 1 calc R . .
C2 C 0.6187(3) 0.61772(13) 0.0428(2) 0.0381(6) Uani 1 1 d . A .
H2A H 0.6412 0.6045 -0.0098 0.046 Uiso 1 1 calc R . .
H2B H 0.6867 0.6078 0.1049 0.046 Uiso 1 1 calc R . .
C3 C 0.8667(3) 0.70927(13) 0.3275(2) 0.0370(6) Uani 1 1 d . A .
H3A H 0.9262 0.7097 0.3958 0.044 Uiso 1 1 calc R . .
H3B H 0.8414 0.7485 0.3082 0.044 Uiso 1 1 calc R . .
C4 C 0.7553(3) 0.67595(13) 0.31968(19) 0.0338(6) Uani 1 1 d . A .
H4A H 0.69 0.6804 0.254 0.041 Uiso 1 1 calc R . .
H4B H 0.7236 0.6908 0.3663 0.041 Uiso 1 1 calc R . .
C5 C 0.8349(4) 0.81276(15) 0.1038(3) 0.0575(9) Uani 1 1 d . . .
H5A H 0.9058 0.8272 0.0934 0.086 Uiso 1 1 calc R . .
H5B H 0.844 0.8221 0.1694 0.086 Uiso 1 1 calc R . .
H5C H 0.7595 0.8298 0.057 0.086 Uiso 1 1 calc R . .
C6 C 0.8853(3) 0.66828(16) -0.0017(2) 0.0442(7) Uani 1 1 d . . .
H6A H 0.8565 0.6834 -0.0673 0.066 Uiso 1 1 calc R . .
H6B H 0.8514 0.6306 -0.0038 0.066 Uiso 1 1 calc R . .
H6C H 0.9753 0.6664 0.0266 0.066 Uiso 1 1 calc R . .
C7 C 0.6037(4) 0.47546(14) 0.2230(3) 0.0551(9) Uani 1 1 d . . .
H7A H 0.6642 0.4536 0.2755 0.083 Uiso 1 1 calc R . .
H7B H 0.6328 0.4808 0.1716 0.083 Uiso 1 1 calc R . .
H7C H 0.5251 0.4554 0.1973 0.083 Uiso 1 1 calc R . .
C8 C 0.5130(4) 0.5713(2) 0.3879(3) 0.0639(12) Uani 1 1 d . . .
H8A H 0.4229 0.5716 0.3591 0.096 Uiso 1 1 calc R . .
H8B H 0.5435 0.6076 0.4184 0.096 Uiso 1 1 calc R . .
H8C H 0.5423 0.5416 0.4365 0.096 Uiso 1 1 calc R . .
C9A C 0.3780(9) 0.7160(3) 0.3058(4) 0.053(2) Uani 0.614(18) 1 d PD A 1
H9A1 H 0.4563 0.7318 0.3507 0.079 Uiso 0.614(18) 1 calc PR A 1
H9A2 H 0.3939 0.6832 0.2736 0.079 Uiso 0.614(18) 1 calc PR A 1
H9A3 H 0.3289 0.7048 0.3414 0.079 Uiso 0.614(18) 1 calc PR A 1
C10A C 0.3081(9) 0.7599(4) 0.2305(6) 0.0415(18) Uani 0.614(18) 1 d PD A 1
H10A H 0.2266 0.7433 0.189 0.05 Uiso 0.614(18) 1 calc PR A 1
C11A C 0.283(2) 0.8124(6) 0.2766(17) 0.066(5) Uani 0.614(18) 1 d PD A 1
H11A H 0.2487 0.8018 0.3232 0.099 Uiso 0.614(18) 1 calc PR A 1
H11B H 0.2243 0.8363 0.2265 0.099 Uiso 0.614(18) 1 calc PR A 1
H11C H 0.36 0.833 0.3099 0.099 Uiso 0.614(18) 1 calc PR A 1
C9B C 0.295(3) 0.7129(6) 0.260(2) 0.119(12) Uani 0.386(18) 1 d PD A 2
H9B1 H 0.2847 0.7078 0.3208 0.179 Uiso 0.386(18) 1 calc PR A 2
H9B2 H 0.3454 0.6822 0.2527 0.179 Uiso 0.386(18) 1 calc PR A 2
H9B3 H 0.2147 0.7128 0.2061 0.179 Uiso 0.386(18) 1 calc PR A 2
C10B C 0.3595(18) 0.7686(5) 0.2632(15) 0.050(4) Uani 0.386(18) 1 d PD A 2
H10B H 0.4419 0.7662 0.3183 0.06 Uiso 0.386(18) 1 calc PR A 2
C11B C 0.289(3) 0.8151(10) 0.289(3) 0.065(9) Uani 0.386(18) 1 d PD A 2
H11D H 0.2743 0.8463 0.2436 0.097 Uiso 0.386(18) 1 calc PR A 2
H11E H 0.3377 0.8283 0.3547 0.097 Uiso 0.386(18) 1 calc PR A 2
H11F H 0.2103 0.8004 0.2851 0.097 Uiso 0.386(18) 1 calc PR A 2
C12 C 0.1878(4) 0.73887(17) -0.0107(3) 0.0617(11) Uani 1 1 d . . .
H12A H 0.1452 0.7255 0.0287 0.093 Uiso 1 1 calc R . .
H12B H 0.2441 0.7097 -0.0141 0.093 Uiso 1 1 calc R . .
H12C H 0.1275 0.7475 -0.0759 0.093 Uiso 1 1 calc R . .
C13 C 0.2598(3) 0.79096(15) 0.0341(2) 0.0464(8) Uani 1 1 d . A .
H13 H 0.2987 0.803 -0.0103 0.056 Uiso 1 1 calc R . .
C14 C 0.1756(4) 0.83951(17) 0.0347(3) 0.0645(11) Uani 1 1 d . . .
H14A H 0.1154 0.8465 -0.0312 0.097 Uiso 1 1 calc R . .
H14B H 0.225 0.8733 0.0599 0.097 Uiso 1 1 calc R . .
H14C H 0.1326 0.8297 0.0758 0.097 Uiso 1 1 calc R . .
C15 C 0.5925(4) 0.83261(19) 0.2748(3) 0.0614(10) Uani 1 1 d . . .
H15A H 0.6443 0.8049 0.2615 0.092 Uiso 1 1 calc R . .
H15B H 0.5717 0.8192 0.3276 0.092 Uiso 1 1 calc R . .
H15C H 0.6369 0.8682 0.2934 0.092 Uiso 1 1 calc R . .
C16 C 0.4743(3) 0.84134(13) 0.1842(2) 0.0412(7) Uani 1 1 d . A .
H16 H 0.422 0.8698 0.1984 0.049 Uiso 1 1 calc R . .
C17 C 0.5070(4) 0.86326(19) 0.1026(3) 0.0665(11) Uani 1 1 d . . .
H17A H 0.5519 0.8987 0.1224 0.1 Uiso 1 1 calc R . .
H17B H 0.4315 0.8694 0.0448 0.1 Uiso 1 1 calc R . .
H17C H 0.5586 0.8357 0.0885 0.1 Uiso 1 1 calc R . .
C18 C 1.1666(3) 0.58397(17) 0.2036(3) 0.0580(10) Uani 1 1 d . . .
H18A H 1.2067 0.5896 0.2736 0.087 Uiso 1 1 calc R . .
H18B H 1.0996 0.6111 0.1756 0.087 Uiso 1 1 calc R . .
H18C H 1.2267 0.5893 0.1752 0.087 Uiso 1 1 calc R . .
C19 C 1.1152(3) 0.52498(16) 0.1828(2) 0.0415(7) Uani 1 1 d . . .
H19 H 1.07 0.5224 0.1111 0.05 Uiso 1 1 calc R . .
C20 C 1.2198(3) 0.48163(18) 0.2110(3) 0.0543(9) Uani 1 1 d . . .
H20A H 1.2743 0.4909 0.1789 0.081 Uiso 1 1 calc R . .
H20B H 1.185 0.4442 0.191 0.081 Uiso 1 1 calc R . .
H20C H 1.2667 0.4822 0.2811 0.081 Uiso 1 1 calc R . .
C21 C 1.1660(3) 0.51033(17) 0.4251(2) 0.0517(9) Uani 1 1 d . . .
H21A H 1.1217 0.5414 0.439 0.078 Uiso 1 1 calc R . .
H21B H 1.2264 0.5253 0.4024 0.078 Uiso 1 1 calc R . .
H21C H 1.2083 0.4883 0.4839 0.078 Uiso 1 1 calc R . .
C22 C 1.0747(3) 0.47286(13) 0.3469(2) 0.0361(6) Uani 1 1 d . . .
H22 H 1.1205 0.4408 0.3345 0.043 Uiso 1 1 calc R . .
C23 C 0.9804(4) 0.44971(15) 0.3816(2) 0.0482(8) Uani 1 1 d . . .
H23A H 1.0229 0.4323 0.4451 0.072 Uiso 1 1 calc R . .
H23B H 0.9294 0.4217 0.3356 0.072 Uiso 1 1 calc R . .
H23C H 0.9282 0.4803 0.3865 0.072 Uiso 1 1 calc R . .
C24 C 0.9416(4) 0.40760(16) 0.1321(3) 0.0605(10) Uani 1 1 d . . .
H24A H 0.8741 0.3822 0.0954 0.091 Uiso 1 1 calc R . .
H24B H 0.9921 0.3906 0.1945 0.091 Uiso 1 1 calc R . .
H24C H 0.9923 0.4145 0.0958 0.091 Uiso 1 1 calc R . .
C25 C 0.8887(3) 0.46330(13) 0.1487(2) 0.0383(6) Uani 1 1 d . . .
H25 H 0.8291 0.4533 0.1775 0.046 Uiso 1 1 calc R . .
C26 C 0.8138(3) 0.49230(16) 0.0536(2) 0.0501(8) Uani 1 1 d . . .
H26A H 0.8669 0.5008 0.0199 0.075 Uiso 1 1 calc R . .
H26B H 0.7795 0.5272 0.0662 0.075 Uiso 1 1 calc R . .
H26C H 0.7468 0.4676 0.0135 0.075 Uiso 1 1 calc R . .
P1 P 0.38943(7) 0.77494(3) 0.15074(5) 0.02989(15) Uani 1 1 d . . .
P2 P 0.99861(6) 0.51298(3) 0.23406(5) 0.02805(14) Uani 1 1 d . . .
S1 S 0.44903(7) 0.61089(3) 0.12653(5) 0.03299(15) Uani 1 1 d . . .
S2 S 0.60045(7) 0.69483(3) 0.03498(5) 0.03178(14) Uani 1 1 d . . .
S3 S 0.94304(7) 0.68203(3) 0.25346(5) 0.03192(14) Uani 1 1 d . . .
S4 S 0.79158(6) 0.60111(3) 0.34396(5) 0.03156(14) Uani 1 1 d . . .
Cu1 Cu 0.48773(3) 0.704002(15) 0.12297(2) 0.02952(8) Uani 1 1 d . A .
Cu2 Cu 0.91165(3) 0.588823(14) 0.26209(2) 0.02740(8) Uani 1 1 d . A .
In1 In 0.825145(19) 0.722286(9) 0.085381(14) 0.03284(6) Uani 1 1 d . A .
In2 In 0.579276(19) 0.556191(9) 0.277492(14) 0.03438(6) Uani 1 1 d . A .

loop_
_atom_site_aniso_label
_atom_site_aniso_U_11
_atom_site_aniso_U_22
_atom_site_aniso_U_33
_atom_site_aniso_U_23
_atom_site_aniso_U_13
_atom_site_aniso_U_12
C1 0.0522(19) 0.0330(15) 0.0388(14) -0.0056(12) 0.0196(13) -0.0003(14)
C2 0.0460(17) 0.0321(15) 0.0416(14) -0.0043(12) 0.0233(13) 0.0045(13)
C3 0.0394(16) 0.0332(15) 0.0348(13) -0.0075(11) 0.0113(12) -0.0004(13)
C4 0.0335(14) 0.0332(15) 0.0328(12) -0.0057(11) 0.0115(11) 0.0049(12)
C5 0.072(3) 0.0257(16) 0.076(2) 0.0023(16) 0.031(2) -0.0071(17)
C6 0.0445(18) 0.051(2) 0.0451(15) -0.0001(14) 0.0267(14) 0.0014(16)
C7 0.064(2) 0.0234(16) 0.076(2) -0.0002(15) 0.0266(19) -0.0001(16)
C8 0.049(2) 0.107(4) 0.0477(18) 0.004(2) 0.0319(16) -0.002(2)
C9A 0.085(6) 0.039(4) 0.045(3) 0.001(2) 0.037(3) -0.008(4)
C10A 0.054(5) 0.036(4) 0.046(4) -0.005(3) 0.032(3) -0.008(3)
C11A 0.107(13) 0.056(9) 0.064(6) 0.004(6) 0.066(7) 0.016(8)
C9B 0.18(2) 0.057(8) 0.21(3) -0.054(12) 0.18(2) -0.054(13)
C10B 0.064(9) 0.030(5) 0.074(10) -0.003(6) 0.047(8) -0.008(6)
C11B 0.073(15) 0.065(15) 0.083(15) -0.028(12) 0.059(12) 0.001(11)
C12 0.051(2) 0.053(2) 0.060(2) -0.0144(18) -0.0007(17) 0.0098(19)
C13 0.0399(17) 0.0424(18) 0.0470(16) -0.0048(14) 0.0072(13) 0.0087(15)
C14 0.059(2) 0.047(2) 0.066(2) -0.0081(18) 0.0022(18) 0.0229(19)
C15 0.054(2) 0.058(2) 0.055(2) -0.0123(18) 0.0044(17) -0.006(2)
C16 0.0508(19) 0.0295(15) 0.0411(14) -0.0028(12) 0.0163(13) -0.0002(14)
C17 0.073(3) 0.057(3) 0.069(2) 0.010(2) 0.028(2) -0.019(2)
C18 0.0416(19) 0.056(2) 0.089(3) 0.016(2) 0.0395(19) 0.0009(17)
C19 0.0293(15) 0.056(2) 0.0445(15) 0.0031(14) 0.0200(12) 0.0040(14)
C20 0.0411(18) 0.063(2) 0.068(2) 0.0023(19) 0.0319(16) 0.0151(18)
C21 0.052(2) 0.057(2) 0.0385(15) 0.0040(15) 0.0098(14) 0.0013(18)
C22 0.0408(16) 0.0303(15) 0.0384(13) 0.0053(12) 0.0172(12) 0.0094(13)
C23 0.061(2) 0.0433(18) 0.0467(16) 0.0114(14) 0.0279(16) 0.0063(17)
C24 0.072(3) 0.0338(18) 0.073(2) -0.0188(17) 0.026(2) -0.0002(18)
C25 0.0434(17) 0.0331(15) 0.0413(14) -0.0067(12) 0.0200(13) -0.0024(13)
C26 0.0445(19) 0.054(2) 0.0441(16) -0.0108(15) 0.0098(14) 0.0014(17)
P1 0.0322(4) 0.0251(3) 0.0339(3) -0.0021(3) 0.0150(3) 0.0041(3)
P2 0.0293(3) 0.0262(3) 0.0315(3) 0.0000(3) 0.0153(3) 0.0043(3)
S1 0.0357(4) 0.0283(3) 0.0354(3) -0.0024(3) 0.0148(3) -0.0023(3)
S2 0.0320(3) 0.0309(3) 0.0339(3) -0.0013(3) 0.0148(3) 0.0011(3)
S3 0.0321(3) 0.0272(3) 0.0356(3) -0.0007(3) 0.0128(3) -0.0016(3)
S4 0.0309(3) 0.0326(4) 0.0333(3) 0.0020(3) 0.0152(3) 0.0028(3)
Cu1 0.02874(17) 0.02682(17) 0.03131(15) -0.00408(12) 0.01037(13) 0.00508(14)
Cu2 0.02724(17) 0.02509(16) 0.02891(15) -0.00137(12) 0.01034(12) 0.00333(13)
In1 0.03502(11) 0.02815(11) 0.03761(10) 0.00336(8) 0.01700(8) -0.00220(8)
In2 0.03567(11) 0.03391(11) 0.03841(10) 0.00427(8) 0.01997(8) -0.00201(9)

loop_
_atom_type_symbol
_atom_type_description
_atom_type_scat_dispersion_real
_atom_type_scat_dispersion_imag
_atom_type_scat_source
C C 0.0033 0.0016 'International Tables Vol C Tables 4.2.6.8 and 6.1.1.4'
H H 0 0 'International Tables Vol C Tables 4.2.6.8 and 6.1.1.4'
P P 0.1023 0.0942 'International Tables Vol C Tables 4.2.6.8 and 6.1.1.4'
S S 0.1246 0.1234 'International Tables Vol C Tables 4.2.6.8 and 6.1.1.4'
Cu Cu 0.3201 1.2651 'International Tables Vol C Tables 4.2.6.8 and 6.1.1.4'
In In -0.7276 1.31 'International Tables Vol C Tables 4.2.6.8 and 6.1.1.4'

loop_
_geom_angle_atom_site_label_1
_geom_angle_atom_site_label_2
_geom_angle_atom_site_label_3
_geom_angle
C2 C1 S1 113.5(2)
C1 C2 S2 112.3(2)
C4 C3 S3 113.8(2)
C3 C4 S4 111.6(2)
C11A C10A C9A 111.8(10)
C11A C10A P1 112.9(10)
C9A C10A P1 110.4(7)
C9B C10B C11B 108.6(16)
C9B C10B P1 108.7(15)
C11B C10B P1 119.7(17)
C12 C13 C14 111.9(3)
C12 C13 P1 111.2(3)
C14 C13 P1 116.3(2)
C17 C16 C15 109.2(3)
C17 C16 P1 111.2(2)
C15 C16 P1 109.5(2)
C18 C19 C20 110.6(3)
C18 C19 P2 111.1(2)
C20 C19 P2 115.8(2)
C23 C22 C21 109.7(3)
C23 C22 P2 110.7(2)
C21 C22 P2 110.1(2)
C26 C25 C24 111.1(3)
C26 C25 P2 110.4(2)
C24 C25 P2 116.7(2)
C16 P1 C13 103.78(16)
C16 P1 C10A 111.0(3)
C13 P1 C10A 102.0(3)
C16 P1 C10B 95.9(5)
C13 P1 C10B 119.4(7)
C10A P1 C10B 19.9(4)
C16 P1 Cu1 116.28(12)
C13 P1 Cu1 106.18(11)
C10A P1 Cu1 115.6(3)
C10B P1 Cu1 115.0(4)
C22 P2 C25 105.00(14)
C22 P2 C19 107.27(14)
C25 P2 C19 103.98(15)
C22 P2 Cu2 109.82(10)
C25 P2 Cu2 113.94(11)
C19 P2 Cu2 116.03(12)
C1 S1 Cu1 97.67(11)
C1 S1 In2 104.71(11)
Cu1 S1 In2 117.82(3)
C2 S2 Cu1 98.12(10)
C2 S2 In1 98.87(11)
Cu1 S2 In1 126.89(3)
C3 S3 Cu2 100.35(11)
C3 S3 In1 105.70(10)
Cu2 S3 In1 112.97(3)
C4 S4 Cu2 99.54(9)
C4 S4 In2 102.37(10)
Cu2 S4 In2 118.31(3)
P1 Cu1 S2 132.85(3)
P1 Cu1 S1 128.39(3)
S2 Cu1 S1 95.38(3)
P2 Cu2 S4 131.40(3)
P2 Cu2 S3 133.76(3)
S4 Cu2 S3 93.42(3)
C6 In1 C5 131.04(15)
C6 In1 S3 101.60(9)
C5 In1 S3 105.46(11)
C6 In1 S2 103.24(10)
C5 In1 S2 106.78(12)
S3 In1 S2 106.85(2)
C8 In2 C7 126.53(18)
C8 In2 S1 109.41(12)
C7 In2 S1 103.93(11)
C8 In2 S4 103.79(12)
C7 In2 S4 105.16(11)
S1 In2 S4 106.64(2)

loop_
_geom_bond_atom_site_label_1
_geom_bond_atom_site_label_2
_geom_bond_distance
C1 C2 1.503(5)
C1 S1 1.824(3)
C2 S2 1.851(3)
C3 C4 1.508(4)
C3 S3 1.824(3)
C4 S4 1.839(3)
C5 In1 2.173(4)
C6 In1 2.162(3)
C7 In2 2.161(3)
C8 In2 2.148(3)
C9A C10A 1.524(9)
C10A C11A 1.522(11)
C10A P1 1.861(8)
C9B C10B 1.526(15)
C10B C11B 1.532(14)
C10B P1 1.881(15)
C12 C13 1.506(5)
C13 C14 1.533(5)
C13 P1 1.856(3)
C15 C16 1.532(5)
C16 C17 1.530(5)
C16 P1 1.836(3)
C18 C19 1.516(5)
C19 C20 1.540(5)
C19 P2 1.865(3)
C21 C22 1.530(5)
C22 C23 1.521(4)
C22 P2 1.847(3)
C24 C25 1.534(5)
C25 C26 1.521(5)
C25 P2 1.849(3)
P1 Cu1 2.1920(8)
P2 Cu2 2.2085(8)
S1 Cu1 2.2735(8)
S1 In2 2.5442(7)
S2 Cu1 2.2504(7)
S2 In1 2.5507(8)
S3 Cu2 2.2671(8)
S3 In1 2.5476(7)
S4 Cu2 2.2569(7)
S4 In2 2.5466(8)
